data_7216046
loop_
_publ_author_name
'Tang, Si-Fu'
'Li, Liang-Jun'
'Lv, Xiao-Xia'
'Wang, Chao'
'Zhao, Xue-Bo'

_publ_section_title
;
 Tuning the structure of metal phosphonates using uncoordinating methyl
 group: syntheses, structures and properties of a series of metal
 diphosphonates
;
_journal_issue 30
_journal_name_full CrystEngComm
_journal_page_first 7043
_journal_paper_doi 10.1039/C4CE00375F
_journal_volume 16
_journal_year 2014
_chemical_formula_sum 'C16 H38 O20 P4 Zn'
_chemical_formula_weight 739.71
_chemical_name_systematic
;
 ?
;
_space_group_crystal_system monoclinic
_space_group_IT_number 14
_space_group_name_Hall '-P 2ybc'
_space_group_name_H-M_alt 'P 1 21/c 1'
_symmetry_space_group_name_Hall '-P 2ybc'
_symmetry_space_group_name_H-M 'P 1 21/c 1'
_atom_sites_solution_hydrogens geom
_audit_creation_method SHELXL-2013
_cell_angle_alpha 90
_cell_angle_beta 93.924(2)
_cell_angle_gamma 90
_cell_formula_units_Z 2
_cell_length_a 12.3549(13)
_cell_length_b 7.8244(8)
_cell_length_c 15.3271(16)
_cell_measurement_temperature 296(2)
_cell_measurement_theta_max 27.916
_cell_measurement_theta_min 2.664
_cell_volume 1478.2(3)
_computing_cell_refinement 'Bruker XSCANS'
_computing_data_collection 'Bruker XSCANS'
_computing_data_reduction 'Bruker SHELXTL'
_computing_molecular_graphics 'Bruker SHELXTL'
_computing_publication_material 'Bruker SHELXTL'
_computing_structure_refinement 'SHELXL-2013 (Sheldrick, 2013)'
_computing_structure_solution 'Bruker SHELXTL'
_diffrn_ambient_temperature 296(2)
_diffrn_measured_fraction_theta_full 0.994
_diffrn_measured_fraction_theta_max 0.958
_diffrn_radiation_type MoK\a
_diffrn_radiation_wavelength 0.71073
_diffrn_reflns_av_R_equivalents 0.0499
_diffrn_reflns_av_unetI/netI 0.0686
_diffrn_reflns_Laue_measured_fraction_full 0.994
_diffrn_reflns_Laue_measured_fraction_max 0.958
_diffrn_reflns_limit_h_max 16
_diffrn_reflns_limit_h_min -16
_diffrn_reflns_limit_k_max 9
_diffrn_reflns_limit_k_min -10
_diffrn_reflns_limit_l_max 19
_diffrn_reflns_limit_l_min -12
_diffrn_reflns_number 8319
_diffrn_reflns_point_group_measured_fraction_full 0.994
_diffrn_reflns_point_group_measured_fraction_max 0.958
_diffrn_reflns_theta_full 25.242
_diffrn_reflns_theta_max 27.916
_diffrn_reflns_theta_min 2.664
_exptl_absorpt_coefficient_mu 1.131
_exptl_absorpt_correction_T_max 0.903
_exptl_absorpt_correction_T_min 0.885
_exptl_absorpt_correction_type multi-scan
_exptl_crystal_colour colorless
_exptl_crystal_density_diffrn 1.662
_exptl_crystal_description prism
_exptl_crystal_F_000 768
_exptl_crystal_size_max 0.2
_exptl_crystal_size_mid 0.09
_exptl_crystal_size_min 0.09
_refine_diff_density_max 0.380
_refine_diff_density_min -0.515
_refine_diff_density_rms 0.089
_refine_ls_extinction_method none
_refine_ls_goodness_of_fit_ref 1.013
_refine_ls_hydrogen_treatment constr
_refine_ls_matrix_type full
_refine_ls_number_parameters 198
_refine_ls_number_reflns 3388
_refine_ls_number_restraints 0
_refine_ls_restrained_S_all 1.013
_refine_ls_R_factor_all 0.0783
_refine_ls_R_factor_gt 0.0454
_refine_ls_shift/su_max 0.000
_refine_ls_shift/su_mean 0.000
_refine_ls_structure_factor_coef Fsqd
_refine_ls_weighting_details
;
 w=1/[\s^2^(Fo^2^)+(0.0481P)^2^+0.5706P]
 where P=(Fo^2^+2Fc^2^)/3
;
_refine_ls_weighting_scheme calc
_refine_ls_wR_factor_gt 0.1014
_refine_ls_wR_factor_ref 0.1153
_reflns_Friedel_coverage 0.000
_reflns_number_gt 2314
_reflns_number_total 3388
_reflns_threshold_expression 'I > 2\s(I)'
_cod_data_source_file c4ce00375f2.cif
_cod_data_source_block 1
_cod_depositor_comments 'Adding full bibliography for 7216041--7216048.cif.'
_cod_database_code 7216046
_shelx_space_group_comment
;
The symmetry employed for this shelxl refinement is uniquely defined
by the following loop, which should always be used as a source of
symmetry information in preference to the above space-group names.
They are only intended as comments.
;
_shelxl_version_number 2013-2

loop_
_space_group_symop_operation_xyz
'x, y, z'
'-x, y+1/2, -z+1/2'
'-x, -y, -z'
'x, -y-1/2, z-1/2'

loop_
_atom_site_label
_atom_site_type_symbol
_atom_site_fract_x
_atom_site_fract_y
_atom_site_fract_z
_atom_site_U_iso_or_equiv
_atom_site_adp_type
_atom_site_occupancy
_atom_site_site_symmetry_order
_atom_site_calc_flag
_atom_site_refinement_flags_posn
_atom_site_refinement_flags_adp
_atom_site_refinement_flags_occupancy
Zn1 Zn 0.5000 0.5000 0.0000 0.02856(18) Uani 1 2 d S . P
O1 O 0.66557(19) 0.9258(3) 0.11126(15) 0.0309(6) Uani 1 1 d . . .
H1A H 0.6957 0.9613 0.0688 0.046 Uiso 1 1 calc R U .
O1W O 0.5003(2) 0.5532(4) -0.13122(16) 0.0464(8) Uani 1 1 d . . .
H1W H 0.4991 0.6461 -0.1600 0.056 Uiso 1 1 d R U .
H2W H 0.5226 0.4899 -0.1713 0.056 Uiso 1 1 d R U .
O2 O 0.7271(2) 0.9206(3) 0.26616(15) 0.0316(6) Uani 1 1 d . . .
H2A H 0.7396 0.8494 0.3048 0.047 Uiso 1 1 calc R U .
O2W O 0.5205(2) 0.2402(3) -0.02910(19) 0.0481(8) Uani 1 1 d . . .
H3W H 0.5778 0.1873 -0.0408 0.058 Uiso 1 1 d R U .
H4W H 0.4744 0.1662 -0.0483 0.058 Uiso 1 1 d R U .
O3 O 0.74363(19) 0.6494(3) 0.17714(14) 0.0269(5) Uani 1 1 d . . .
O3W O 0.66606(19) 0.5299(3) 0.01490(15) 0.0295(6) Uani 1 1 d . . .
H5W H 0.7082 0.5857 -0.0162 0.035 Uiso 1 1 d R U .
H6W H 0.6784 0.5554 0.0686 0.035 Uiso 1 1 d R U .
O4 O 1.28561(19) 0.9496(3) 0.02718(14) 0.0269(6) Uani 1 1 d . . .
O4W O 0.4826(6) 0.8717(9) -0.2076(5) 0.0562(19) Uani 0.5 1 d . . P
O4W' O 0.4343(6) 0.8080(9) -0.2458(5) 0.0511(18) Uani 0.5 1 d . . P
O5 O 1.29903(19) 0.9736(3) 0.18644(14) 0.0293(6) Uani 1 1 d . . .
H5A H 1.2843 1.0311 0.2287 0.044 Uiso 1 1 calc R U .
O6 O 1.24257(19) 1.2361(3) 0.09667(14) 0.0271(6) Uani 1 1 d . . .
P1 P 0.74979(7) 0.84126(11) 0.17588(5) 0.0224(2) Uani 1 1 d . . .
P2 P 1.23576(7) 1.04486(11) 0.10175(5) 0.0211(2) Uani 1 1 d . . .
C1 C 0.9173(3) 1.0780(4) 0.1492(2) 0.0240(7) Uani 1 1 d . . .
C2 C 0.8830(3) 0.9074(4) 0.14835(19) 0.0205(7) Uani 1 1 d . . .
C3 C 0.9544(3) 0.7795(4) 0.1257(2) 0.0251(8) Uani 1 1 d . . .
H3A H 0.9301 0.6670 0.1242 0.030 Uiso 1 1 calc R U .
C4 C 1.0602(3) 0.8124(4) 0.1051(2) 0.0235(7) Uani 1 1 d . . .
C5 C 1.0957(3) 0.9828(4) 0.1105(2) 0.0224(7) Uani 1 1 d . . .
C6 C 1.0232(3) 1.1113(4) 0.1308(2) 0.0247(8) Uani 1 1 d . . .
H6A H 1.0471 1.2240 0.1320 0.030 Uiso 1 1 calc R U .
C7 C 0.8444(3) 1.2259(5) 0.1696(3) 0.0338(9) Uani 1 1 d . . .
H7A H 0.8865 1.3289 0.1750 0.051 Uiso 1 1 calc R U .
H7B H 0.8117 1.2040 0.2235 0.051 Uiso 1 1 calc R U .
H7C H 0.7888 1.2386 0.1232 0.051 Uiso 1 1 calc R U .
C8 C 1.1305(3) 0.6652(5) 0.0810(3) 0.0372(9) Uani 1 1 d . . .
H8A H 1.0933 0.5596 0.0899 0.056 Uiso 1 1 calc R U .
H8B H 1.1973 0.6673 0.1170 0.056 Uiso 1 1 calc R U .
H8C H 1.1459 0.6748 0.0206 0.056 Uiso 1 1 calc R U .

loop_
_atom_site_aniso_label
_atom_site_aniso_U_11
_atom_site_aniso_U_22
_atom_site_aniso_U_33
_atom_site_aniso_U_23
_atom_site_aniso_U_13
_atom_site_aniso_U_12
Zn1 0.0273(3) 0.0300(3) 0.0286(3) -0.0013(3) 0.0040(2) -0.0021(3)
O1 0.0223(13) 0.0432(15) 0.0277(13) 0.0101(11) 0.0047(10) -0.0005(11)
O1W 0.065(2) 0.0466(18) 0.0286(15) 0.0026(12) 0.0116(14) 0.0033(15)
O2 0.0442(16) 0.0290(13) 0.0227(13) 0.0005(10) 0.0105(11) 0.0029(12)
O2W 0.0305(16) 0.0330(16) 0.080(2) -0.0162(15) -0.0024(14) 0.0033(13)
O3 0.0294(13) 0.0289(13) 0.0229(12) 0.0001(10) 0.0047(10) -0.0039(11)
O3W 0.0257(13) 0.0369(15) 0.0265(13) -0.0022(10) 0.0062(10) -0.0043(11)
O4 0.0247(13) 0.0337(14) 0.0232(13) -0.0003(10) 0.0075(10) 0.0026(11)
O4W 0.063(5) 0.050(5) 0.057(5) 0.018(4) 0.016(4) 0.019(4)
O4W' 0.055(5) 0.039(4) 0.061(5) 0.008(3) 0.013(4) 0.004(3)
O5 0.0290(14) 0.0366(15) 0.0220(13) -0.0004(10) -0.0002(10) 0.0040(11)
O6 0.0285(14) 0.0260(13) 0.0274(13) 0.0015(10) 0.0062(10) -0.0036(11)
P1 0.0213(5) 0.0263(5) 0.0201(4) 0.0004(3) 0.0053(3) -0.0011(4)
P2 0.0194(4) 0.0248(5) 0.0193(4) 0.0010(3) 0.0038(3) 0.0000(4)
C1 0.0233(18) 0.0261(18) 0.0229(18) -0.0016(14) 0.0029(14) 0.0044(15)
C2 0.0216(17) 0.0243(17) 0.0156(16) 0.0001(13) 0.0027(13) -0.0002(14)
C3 0.029(2) 0.0194(17) 0.0279(18) -0.0007(14) 0.0050(15) -0.0010(15)
C4 0.0249(18) 0.0207(17) 0.0254(18) 0.0014(13) 0.0050(14) 0.0060(15)
C5 0.0192(17) 0.0251(18) 0.0233(17) 0.0028(14) 0.0040(13) 0.0016(14)
C6 0.0259(19) 0.0213(17) 0.0273(19) -0.0001(14) 0.0045(14) 0.0004(14)
C7 0.032(2) 0.0247(19) 0.046(2) -0.0033(17) 0.0116(17) 0.0034(16)
C8 0.034(2) 0.028(2) 0.051(2) -0.0020(17) 0.0137(18) 0.0032(17)

loop_
_atom_type_symbol
_atom_type_description
_atom_type_scat_dispersion_real
_atom_type_scat_dispersion_imag
_atom_type_scat_source
C C 0.0033 0.0016 'International Tables Vol C Tables 4.2.6.8 and 6.1.1.4'
H H 0.0000 0.0000 'International Tables Vol C Tables 4.2.6.8 and 6.1.1.4'
O O 0.0106 0.0060 'International Tables Vol C Tables 4.2.6.8 and 6.1.1.4'
P P 0.1023 0.0942 'International Tables Vol C Tables 4.2.6.8 and 6.1.1.4'
Zn Zn 0.2839 1.4301 'International Tables Vol C Tables 4.2.6.8 and 6.1.1.4'

loop_
_geom_angle_atom_site_label_1
_geom_angle_atom_site_label_2
_geom_angle_atom_site_label_3
_geom_angle
_geom_angle_site_symmetry_1
_geom_angle_site_symmetry_3
O1W Zn1 O1W 180.0 3_665 .
O1W Zn1 O3W 90.98(10) 3_665 3_665
O1W Zn1 O3W 89.02(10) . 3_665
O1W Zn1 O3W 89.02(10) 3_665 .
O1W Zn1 O3W 90.98(10) . .
O3W Zn1 O3W 180.0 3_665 .
O1W Zn1 O2W 91.16(11) 3_665 .
O1W Zn1 O2W 88.84(11) . .
O3W Zn1 O2W 90.00(10) 3_665 .
O3W Zn1 O2W 90.00(10) . .
O1W Zn1 O2W 88.84(11) 3_665 3_665
O1W Zn1 O2W 91.16(11) . 3_665
O3W Zn1 O2W 89.99(10) 3_665 3_665
O3W Zn1 O2W 90.01(10) . 3_665
O2W Zn1 O2W 180.0 . 3_665
O4W' O4W O1 102.1(8) . 3_675
O4W' O4W O2 67.9(6) . 3_675
O1 O4W O2 47.55(12) 3_675 3_675
O3 P1 O1 113.94(14) . .
O3 P1 O2 111.95(13) . .
O1 P1 O2 104.21(14) . .
O3 P1 C2 109.71(14) . .
O1 P1 C2 108.33(14) . .
O2 P1 C2 108.42(14) . .
O6 P2 O4 114.86(13) . .
O6 P2 O5 111.74(14) . .
O4 P2 O5 103.97(13) . .
O6 P2 C5 109.17(15) . .
O4 P2 C5 111.13(15) . .
O5 P2 C5 105.51(14) . .
C6 C1 C2 117.9(3) . .
C6 C1 C7 118.9(3) . .
C2 C1 C7 123.2(3) . .
C3 C2 C1 119.4(3) . .
C3 C2 P1 117.1(3) . .
C1 C2 P1 123.5(2) . .
C4 C3 C2 123.0(3) . .
C3 C4 C5 117.2(3) . .
C3 C4 C8 118.8(3) . .
C5 C4 C8 123.9(3) . .
C6 C5 C4 119.6(3) . .
C6 C5 P2 117.0(3) . .
C4 C5 P2 123.1(3) . .
C1 C6 C5 122.8(3) . .

loop_
_geom_bond_atom_site_label_1
_geom_bond_atom_site_label_2
_geom_bond_distance
_geom_bond_site_symmetry_2
Zn1 O1W 2.054(2) 3_665
Zn1 O1W 2.054(2) .
Zn1 O3W 2.062(2) 3_665
Zn1 O3W 2.062(2) .
Zn1 O2W 2.100(3) .
Zn1 O2W 2.100(3) 3_665
O1 P1 1.536(2) .
O2 P1 1.560(2) .
O3 P1 1.503(2) .
O4 P2 1.529(2) .
O4W O4W' 0.949(8) .
O4W O1 2.900(7) 3_675
O4W O2 3.136(7) 3_675
O5 P2 1.571(2) .
O6 P2 1.501(2) .
P1 C2 1.803(3) .
P2 C5 1.811(3) .
C1 C6 1.381(5) .
C1 C2 1.401(5) .
C1 C7 1.512(5) .
C2 C3 1.393(4) .
C3 C4 1.390(5) .
C4 C5 1.404(4) .
C4 C8 1.504(4) .
C5 C6 1.396(4) .

loop_
_geom_hbond_atom_site_label_D
_geom_hbond_atom_site_label_H
_geom_hbond_atom_site_label_A
_geom_hbond_distance_DH
_geom_hbond_distance_HA
_geom_hbond_distance_DA
_geom_hbond_angle_DHA
_geom_hbond_site_symmetry_A
O1W H1W O4W 0.85 1.92 2.756(7) 169.6 .
O1 H1A O4 0.82 1.66 2.448(3) 160.9 3_775
O2 H2A O6 0.82 1.75 2.557(3) 166.5 2_745
O5 H5A O3 0.82 1.77 2.587(3) 177.5 2_755
O1W H2W O4W 0.85 2.07 2.870(7) 156.5 2_644
O2W H3W O4 0.85 2.00 2.817(3) 161.7 3_765
O3W H5W O6 0.85 1.98 2.796(3) 159.2 3_775
C7 H7C O1 0.96 2.88 3.305(5) 107.9 .
C7 H7B O2 0.96 2.56 3.208(4) 125.4 .
C8 H8B O2 0.96 2.75 3.418(5) 127.0 2_745
C8 H8C O3W 0.96 2.90 3.363(4) 110.6 3_765
C8 H8C O4 0.96 2.75 3.085(4) 101.0 .
